data_7105168
loop_
_publ_author_name
'Park, Hye Jeong'
'Suh, Myunghyun Paik'

_publ_section_title
;
 Stepwise and hysteretic sorption of N(2), O(2), CO(2), and H(2) gases
 in a porous metal-organic framework [Zn(2)(BPnDC)(2)(bpy)].
;
_journal_issue 4
_journal_name_full 'Chemical communications (Cambridge, England)'
_journal_page_first 610
_journal_page_last 612
_journal_paper_doi 10.1039/b913067e
_journal_volume 46
_journal_year 2010
_chemical_compound_source 'synthesis as described'
_chemical_formula_moiety 'C40 H24 N2 O10 Zn2'
_chemical_formula_sum 'C40 H24 N2 O10 Zn2'
_chemical_formula_weight 823.35
_chemical_name_systematic
;
?
;
_space_group_IT_number 15
_symmetry_cell_setting monoclinic
_symmetry_Int_Tables_number 15
_symmetry_space_group_name_Hall '-C 2yc'
_symmetry_space_group_name_H-M 'C 1 2/c 1'
_atom_sites_solution_hydrogens geom
_atom_sites_solution_primary direct
_atom_sites_solution_secondary difmap
_audit_creation_date 2009-10-09T14:05:40-00:00
_audit_creation_method 'WinGX routine CIF_UPDATE'
_cell_angle_alpha 90
_cell_angle_beta 104.55(3)
_cell_angle_gamma 90
_cell_formula_units_Z 8
_cell_length_a 21.536(4)
_cell_length_b 18.048(4)
_cell_length_c 26.298(5)
_cell_measurement_reflns_used 0
_cell_measurement_temperature 100(2)
_cell_measurement_theta_max 0
_cell_measurement_theta_min 0
_cell_measurement_wavelength 0.82655
_cell_volume 9894(3)
_computing_cell_refinement HKL2000
_computing_data_collection 'ADSC Quantum-210 ADX Program'
_computing_data_reduction HKL2000
_computing_molecular_graphics 'Ortep-3 for Windows (Farrugia, 1997)'
_computing_publication_material 'WinGX publication routines (Farrugia, 1999)'
_computing_structure_refinement 'SHELXL-97 (Sheldrick, 1997)'
_computing_structure_solution 'SHELXS-86 (Sheldrick, 1986)'
_diffrn_ambient_temperature 100(2)
_diffrn_measured_fraction_theta_full 0.994
_diffrn_measured_fraction_theta_max 0.986
_diffrn_measurement_device_type 'CCD area detector'
_diffrn_measurement_method 'omega scan'
_diffrn_radiation_monochromator 'Si(111) double crystal monochromator'
_diffrn_radiation_probe x-ray
_diffrn_radiation_source 'bending magnet 6C1 MX beamline'
_diffrn_radiation_type synchrotron
_diffrn_radiation_wavelength 0.82655
_diffrn_reflns_av_R_equivalents 0.0222
_diffrn_reflns_av_unetI/netI 0.0257
_diffrn_reflns_limit_h_max 22
_diffrn_reflns_limit_h_min -22
_diffrn_reflns_limit_k_max 19
_diffrn_reflns_limit_k_min -19
_diffrn_reflns_limit_l_max 27
_diffrn_reflns_limit_l_min -27
_diffrn_reflns_number 11988
_diffrn_reflns_theta_full 22.5
_diffrn_reflns_theta_max 26.09
_diffrn_reflns_theta_min 2.1
_exptl_absorpt_coefficient_mu 1.016
_exptl_absorpt_process_details 'HKL2000 Scalepack'
_exptl_crystal_colour colorless
_exptl_crystal_density_diffrn 1.106
_exptl_crystal_density_method 'not measured'
_exptl_crystal_description prism
_exptl_crystal_F_000 3344
_exptl_crystal_size_max 0.4
_exptl_crystal_size_mid 0.3
_exptl_crystal_size_min 0.2
_refine_diff_density_max 0.515
_refine_diff_density_min -0.944
_refine_diff_density_rms 0.092
_refine_ls_extinction_method none
_refine_ls_goodness_of_fit_ref 1.047
_refine_ls_hydrogen_treatment constr
_refine_ls_matrix_type full
_refine_ls_number_parameters 487
_refine_ls_number_reflns 6139
_refine_ls_number_restraints 0
_refine_ls_restrained_S_all 1.047
_refine_ls_R_factor_all 0.0484
_refine_ls_R_factor_gt 0.047
_refine_ls_shift/su_max 0.001
_refine_ls_shift/su_mean 0
_refine_ls_structure_factor_coef Fsqd
_refine_ls_weighting_details 'calc w=1/[\s^2^(Fo^2^)+(0.0955P)^2^+28.1400P] where P=(Fo^2^+2Fc^2^)/3'
_refine_ls_weighting_scheme calc
_refine_ls_wR_factor_gt 0.139
_refine_ls_wR_factor_ref 0.1405
_reflns_number_gt 5783
_reflns_number_total 6139
_reflns_threshold_expression >2sigma(I)
_cod_data_source_file b913067e.txt
_cod_data_source_block 1m
_cod_original_sg_symbol_H-M 'C 2/c'
_cod_database_code 7105168

loop_
_symmetry_equiv_pos_as_xyz
'x, y, z'
'-x, y, -z+1/2'
'x+1/2, y+1/2, z'
'-x+1/2, y+1/2, -z+1/2'
'-x, -y, -z'
'x, -y, z-1/2'
'-x+1/2, -y+1/2, -z'
'x+1/2, -y+1/2, z-1/2'

loop_
_atom_site_label
_atom_site_type_symbol
_atom_site_fract_x
_atom_site_fract_y
_atom_site_fract_z
_atom_site_U_iso_or_equiv
_atom_site_adp_type
_atom_site_occupancy
_atom_site_symmetry_multiplicity
_atom_site_calc_flag
_atom_site_refinement_flags
_atom_site_disorder_assembly
_atom_site_disorder_group
C1 C 1.00503(17) 0.3087(2) 0.11924(14) 0.0269(9) Uani 1 1 d . . .
C2 C 1.06362(17) 0.3521(2) 0.14669(15) 0.0290(9) Uani 1 1 d . . .
C3 C 1.10954(19) 0.3192(2) 0.18573(18) 0.0437(11) Uani 1 1 d . . .
H3 H 1.1046 0.27 0.1945 0.052 Uiso 1 1 calc R . .
C4 C 1.1632(2) 0.3582(2) 0.21231(18) 0.0440(11) Uani 1 1 d . . .
H4 H 1.1933 0.3359 0.2397 0.053 Uiso 1 1 calc R . .
C5 C 1.17201(17) 0.4307(2) 0.19801(15) 0.0304(9) Uani 1 1 d . . .
C6 C 1.12530(18) 0.4637(2) 0.15803(16) 0.0365(10) Uani 1 1 d . . .
H6 H 1.1309 0.5121 0.148 0.044 Uiso 1 1 calc R . .
C7 C 1.07049(17) 0.4248(2) 0.13300(15) 0.0328(9) Uani 1 1 d . . .
H7 H 1.0387 0.4476 0.1072 0.039 Uiso 1 1 calc R . .
C8 C 0.84768(16) 0.2075(2) 0.13764(15) 0.0260(9) Uani 1 1 d . . .
C9 C 0.81664(16) 0.1462(2) 0.16022(14) 0.0254(8) Uani 1 1 d . . .
C10 C 0.78926(16) 0.0859(2) 0.12963(14) 0.0276(8) Uani 1 1 d . . .
H10 H 0.7916 0.0825 0.0949 0.033 Uiso 1 1 calc R . .
C11 C 0.75868(16) 0.0311(2) 0.15083(14) 0.0293(9) Uani 1 1 d . . .
H11 H 0.7398 -0.0085 0.13 0.035 Uiso 1 1 calc R . .
C12 C 0.75599(16) 0.0347(2) 0.20298(14) 0.0272(8) Uani 1 1 d . . .
C13 C 0.78389(16) 0.0950(2) 0.23391(14) 0.0288(9) Uani 1 1 d . . .
H13 H 0.7825 0.098 0.2689 0.035 Uiso 1 1 calc R . .
C14 C 0.81325(17) 0.1497(2) 0.21229(15) 0.0271(9) Uani 1 1 d . . .
H14 H 0.8313 0.19 0.2328 0.032 Uiso 1 1 calc R . .
C15 C 1.22875(17) 0.4725(2) 0.22824(15) 0.0308(9) Uani 1 1 d . . .
C16 C 0.89486(16) 0.2185(2) -0.02115(14) 0.0241(8) Uani 1 1 d . . .
C17 C 0.88491(17) 0.20747(19) -0.07902(14) 0.0260(8) Uani 1 1 d . . .
C18 C 0.93268(17) 0.1778(2) -0.09983(14) 0.0296(9) Uani 1 1 d . . .
H18 H 0.9712 0.1626 -0.0775 0.036 Uiso 1 1 calc R . .
C19 C 0.92334(18) 0.1707(2) -0.15345(15) 0.0320(9) Uani 1 1 d . . .
H19 H 0.9559 0.1516 -0.1671 0.038 Uiso 1 1 calc R . .
C20 C 0.8650(2) 0.1923(2) -0.18743(15) 0.0354(10) Uani 1 1 d . . .
C21 C 0.8173(2) 0.2211(2) -0.16601(16) 0.0396(10) Uani 1 1 d . . .
H21 H 0.7781 0.2348 -0.1881 0.048 Uiso 1 1 calc R . .
C22 C 0.82724(18) 0.2297(2) -0.11265(14) 0.0330(9) Uani 1 1 d . . .
H22 H 0.7953 0.2504 -0.099 0.04 Uiso 1 1 calc R . .
C23 C 0.93514(16) 0.0429(2) 0.13713(14) 0.0257(8) Uani 1 1 d . . .
C24 C 0.91973(16) -0.0196(2) 0.16918(14) 0.0267(8) Uani 1 1 d . . .
C25 C 0.90156(19) -0.0886(2) 0.14611(15) 0.0334(9) Uani 1 1 d . . .
H25 H 0.9029 -0.0973 0.1115 0.04 Uiso 1 1 calc R . .
C26 C 0.8817(2) -0.1435(2) 0.17464(15) 0.0383(10) Uani 1 1 d . . .
H26 H 0.8692 -0.1891 0.159 0.046 Uiso 1 1 calc R . .
C27 C 0.88019(18) -0.1317(2) 0.22662(15) 0.0328(9) Uani 1 1 d . . .
C28 C 0.89955(17) -0.0631(2) 0.24987(14) 0.0309(9) Uani 1 1 d . . .
H28 H 0.899 -0.0547 0.2847 0.037 Uiso 1 1 calc R . .
C29 C 0.91947(17) -0.0078(2) 0.22135(14) 0.0270(8) Uani 1 1 d . . .
H29 H 0.9328 0.0376 0.2371 0.032 Uiso 1 1 calc R . .
C30 C 0.8527(2) 0.1896(2) -0.24536(16) 0.0399(10) Uani 1 1 d . . .
C31 C 1.08892(18) 0.0767(2) 0.12161(16) 0.0383(10) Uani 1 1 d . . .
H31 H 1.084 0.0906 0.1545 0.046 Uiso 1 1 calc R . .
C32 C 1.14081(18) 0.0339(2) 0.11919(16) 0.0397(10) Uani 1 1 d . . .
H32 H 1.1696 0.0182 0.1499 0.048 Uiso 1 1 calc R . .
C33 C 1.15005(17) 0.0141(2) 0.07053(14) 0.0265(8) Uani 1 1 d . . .
C34 C 1.1043(2) 0.0370(2) 0.02674(15) 0.0420(11) Uani 1 1 d . . .
H34 H 1.1082 0.0245 -0.0067 0.05 Uiso 1 1 calc R . .
C35 C 1.05285(19) 0.0783(3) 0.03259(15) 0.0421(11) Uani 1 1 d . . .
H35 H 1.022 0.0921 0.0025 0.051 Uiso 1 1 calc R . .
C36 C 0.80800(17) 0.4146(2) 0.10561(15) 0.0316(9) Uani 1 1 d . . .
H36 H 0.844 0.4121 0.1338 0.038 Uiso 1 1 calc R . .
C37 C 0.75997(17) 0.4631(2) 0.10831(15) 0.0311(9) Uani 1 1 d . . .
H37 H 0.764 0.4935 0.1375 0.037 Uiso 1 1 calc R . .
C38 C 0.70509(16) 0.4665(2) 0.06696(14) 0.0257(8) Uani 1 1 d . . .
C39 C 0.70339(17) 0.4227(2) 0.02325(14) 0.0266(8) Uani 1 1 d . . .
H39 H 0.6685 0.4252 -0.0059 0.032 Uiso 1 1 calc R . .
C40 C 0.75359(16) 0.3757(2) 0.02331(14) 0.0241(8) Uani 1 1 d . . .
H40 H 0.7518 0.3463 -0.0061 0.029 Uiso 1 1 calc R . .
N1 N 1.04484(13) 0.09956(17) 0.07861(11) 0.0260(7) Uani 1 1 d . . .
N2 N 0.80526(13) 0.37081(16) 0.06436(11) 0.0241(7) Uani 1 1 d . . .
O1 O 1.00757(11) 0.23940(14) 0.12328(10) 0.0291(6) Uani 1 1 d . . .
O2 O 0.95703(11) 0.34560(14) 0.09384(10) 0.0309(6) Uani 1 1 d . . .
O3 O 0.86063(11) 0.19609(14) 0.09222(10) 0.0285(6) Uani 1 1 d . . .
O4 O 0.85754(12) 0.26804(14) 0.15992(10) 0.0326(6) Uani 1 1 d . . .
O5 O 1.25417(13) 0.45542(16) 0.27383(11) 0.0417(7) Uani 1 1 d . . .
O6 O 0.93435(11) 0.17659(14) 0.00972(9) 0.0261(6) Uani 1 1 d . . .
O7 O 0.86267(11) 0.26961(14) -0.00725(9) 0.0286(6) Uani 1 1 d . . .
O8 O 0.91856(11) 0.03965(14) 0.08790(9) 0.0280(6) Uani 1 1 d . . .
O9 O 0.96411(11) 0.09960(13) 0.16048(9) 0.0265(6) Uani 1 1 d . . .
O10 O 0.81629(18) 0.2369(2) -0.27158(12) 0.0629(10) Uani 1 1 d . . .
Zn1 Zn 0.960248(18) 0.15082(2) 0.086917(15) 0.02304(17) Uani 1 1 d . . .
Zn2 Zn 0.875251(18) 0.29685(2) 0.067062(15) 0.02372(18) Uani 1 1 d . . .

loop_
_atom_site_aniso_label
_atom_site_aniso_U_11
_atom_site_aniso_U_22
_atom_site_aniso_U_33
_atom_site_aniso_U_23
_atom_site_aniso_U_13
_atom_site_aniso_U_12
C1 0.019(2) 0.042(2) 0.020(2) 0.0032(17) 0.0059(16) 0.0004(17)
C2 0.0214(19) 0.038(2) 0.027(2) 0.0019(17) 0.0052(17) -0.0019(16)
C3 0.034(2) 0.037(2) 0.051(3) 0.010(2) -0.006(2) -0.010(2)
C4 0.031(2) 0.044(3) 0.046(3) 0.013(2) -0.010(2) -0.0080(19)
C5 0.0257(19) 0.039(2) 0.025(2) 0.0013(17) 0.0050(16) -0.0036(17)
C6 0.031(2) 0.038(2) 0.039(2) 0.0079(18) 0.0052(18) -0.0055(18)
C7 0.024(2) 0.039(2) 0.031(2) 0.0053(18) -0.0010(17) -0.0046(17)
C8 0.0181(18) 0.036(2) 0.021(2) 0.0026(17) -0.0014(16) 0.0031(16)
C9 0.0172(18) 0.035(2) 0.023(2) 0.0025(16) 0.0019(15) 0.0065(15)
C10 0.0215(18) 0.042(2) 0.0164(19) -0.0026(17) 0.0000(15) -0.0003(17)
C11 0.0221(19) 0.036(2) 0.026(2) -0.0027(17) 0.0001(16) -0.0075(16)
C12 0.0193(18) 0.041(2) 0.020(2) 0.0008(17) 0.0017(15) -0.0013(16)
C13 0.0251(19) 0.042(2) 0.020(2) -0.0016(17) 0.0055(16) -0.0015(17)
C14 0.0234(19) 0.032(2) 0.023(2) -0.0040(16) 0.0010(16) -0.0002(16)
C15 0.0250(19) 0.043(2) 0.024(2) -0.0003(18) 0.0054(17) -0.0038(17)
C16 0.0168(18) 0.034(2) 0.021(2) 0.0005(17) 0.0039(16) 0.0018(17)
C17 0.027(2) 0.032(2) 0.019(2) 0.0014(15) 0.0049(16) 0.0040(16)
C18 0.027(2) 0.039(2) 0.020(2) -0.0001(17) 0.0004(16) 0.0086(17)
C19 0.030(2) 0.040(2) 0.026(2) -0.0014(17) 0.0070(17) 0.0081(18)
C20 0.042(2) 0.039(2) 0.022(2) -0.0019(17) 0.0021(18) 0.0099(19)
C21 0.035(2) 0.052(2) 0.026(3) -0.0020(19) -0.0038(18) 0.019(2)
C22 0.028(2) 0.049(2) 0.020(2) -0.0034(18) 0.0028(17) 0.0118(18)
C23 0.0183(18) 0.037(2) 0.022(2) 0.0024(17) 0.0050(15) 0.0073(17)
C24 0.0217(18) 0.038(2) 0.019(2) 0.0014(16) 0.0023(15) 0.0034(16)
C25 0.042(2) 0.041(2) 0.017(2) -0.0015(17) 0.0072(17) -0.0008(19)
C26 0.053(3) 0.038(2) 0.021(2) -0.0022(17) 0.0036(19) -0.0074(19)
C27 0.032(2) 0.042(2) 0.022(2) -0.0012(17) 0.0005(17) -0.0051(18)
C28 0.029(2) 0.049(2) 0.0128(19) 0.0000(17) 0.0018(16) -0.0007(18)
C29 0.0251(19) 0.034(2) 0.019(2) -0.0001(16) 0.0003(15) -0.0007(16)
C30 0.048(3) 0.049(3) 0.018(2) 0.0005(19) -0.0004(19) 0.016(2)
C31 0.032(2) 0.058(3) 0.025(2) -0.0068(19) 0.0051(18) 0.011(2)
C32 0.029(2) 0.060(3) 0.026(2) -0.0019(19) -0.0010(17) 0.016(2)
C33 0.0266(19) 0.034(2) 0.018(2) -0.0015(16) 0.0042(16) 0.0046(16)
C34 0.043(2) 0.062(3) 0.018(2) -0.0035(19) 0.0028(18) 0.027(2)
C35 0.037(2) 0.067(3) 0.018(2) 0.0030(19) -0.0012(18) 0.023(2)
C36 0.025(2) 0.043(2) 0.023(2) -0.0043(18) -0.0014(16) 0.0068(17)
C37 0.027(2) 0.041(2) 0.023(2) -0.0066(17) 0.0016(16) 0.0092(17)
C38 0.0219(18) 0.035(2) 0.020(2) 0.0015(16) 0.0049(15) 0.0035(16)
C39 0.0209(18) 0.037(2) 0.020(2) 0.0005(16) 0.0012(15) 0.0018(16)
C40 0.0207(19) 0.032(2) 0.020(2) -0.0012(15) 0.0052(16) 0.0044(16)
N1 0.0231(16) 0.0380(17) 0.0162(17) 0.0027(13) 0.0036(13) 0.0052(13)
N2 0.0207(16) 0.0324(16) 0.0177(17) -0.0003(14) 0.0023(13) 0.0026(13)
O1 0.0259(13) 0.0325(16) 0.0271(15) 0.0000(11) 0.0031(11) 0.0005(11)
O2 0.0215(14) 0.0374(15) 0.0313(16) 0.0039(11) 0.0021(12) -0.0002(11)
O3 0.0226(13) 0.0392(15) 0.0233(16) 0.0019(11) 0.0052(11) 0.0034(11)
O4 0.0363(15) 0.0344(15) 0.0274(15) 0.0013(13) 0.0084(12) -0.0010(12)
O5 0.0396(16) 0.0559(18) 0.0258(18) 0.0051(13) 0.0010(13) -0.0163(14)
O6 0.0212(13) 0.0375(14) 0.0183(14) 0.0005(11) 0.0026(11) 0.0062(12)
O7 0.0275(13) 0.0371(14) 0.0206(14) 0.0010(11) 0.0049(11) 0.0083(12)
O8 0.0279(13) 0.0371(14) 0.0180(16) 0.0018(11) 0.0041(11) 0.0034(11)
O9 0.0234(13) 0.0339(14) 0.0212(14) 0.0002(11) 0.0041(10) -0.0001(11)
O10 0.086(3) 0.072(2) 0.0259(18) 0.0031(16) 0.0044(16) 0.043(2)
Zn1 0.0206(3) 0.0310(3) 0.0167(3) 0.00109(16) 0.00309(19) 0.00384(16)
Zn2 0.0180(3) 0.0320(3) 0.0198(3) -0.00147(17) 0.00216(19) 0.00361(16)

loop_
_atom_type_symbol
_atom_type_description
_atom_type_scat_dispersion_real
_atom_type_scat_dispersion_imag
_atom_type_scat_source
C C 0.0033 0.0016 'International Tables Vol C Tables 4.2.6.8 and 6.1.1.4'
H H 0 0 'International Tables Vol C Tables 4.2.6.8 and 6.1.1.4'
N N 0.0061 0.0033 'International Tables Vol C Tables 4.2.6.8 and 6.1.1.4'
O O 0.0106 0.006 'International Tables Vol C Tables 4.2.6.8 and 6.1.1.4'
Zn Zn 0.2839 1.4301 'International Tables Vol C Tables 4.2.6.8 and 6.1.1.4'

loop_
_geom_angle_atom_site_label_1
_geom_angle_atom_site_label_2
_geom_angle_atom_site_label_3
_geom_angle
_geom_angle_site_symmetry_1
_geom_angle_site_symmetry_3
_geom_angle_publ_flag
O1 C1 O2 125.5(3) . . ?
O1 C1 C2 117.7(3) . . ?
O2 C1 C2 116.9(3) . . ?
C3 C2 C7 120.3(4) . . ?
C3 C2 C1 119.6(3) . . ?
C7 C2 C1 120.1(3) . . ?
C2 C3 C4 120.8(4) . . ?
C3 C4 C5 119.8(4) . . ?
C4 C5 C6 119.0(4) . . ?
C4 C5 C15 118.9(4) . . ?
C6 C5 C15 121.9(4) . . ?
C7 C6 C5 120.6(4) . . ?
C2 C7 C6 119.4(4) . . ?
O4 C8 O3 121.5(3) . . ?
O4 C8 C9 120.6(3) . . ?
O3 C8 C9 117.8(3) . . ?
C14 C9 C10 119.0(3) . . ?
C14 C9 C8 119.9(3) . . ?
C10 C9 C8 121.1(3) . . ?
C11 C10 C9 120.1(3) . . ?
C10 C11 C12 120.5(3) . . ?
C11 C12 C13 119.4(3) . . ?
C11 C12 C15 121.4(3) . 3_445 ?
C13 C12 C15 118.9(3) . 3_445 ?
C14 C13 C12 119.6(3) . . ?
C13 C14 C9 121.3(3) . . ?
O5 C15 C5 120.1(3) . . ?
O5 C15 C12 119.6(3) . 3 ?
C5 C15 C12 120.3(3) . 3 ?
O7 C16 O6 125.4(3) . . ?
O7 C16 C17 116.3(3) . . ?
O6 C16 C17 118.3(3) . . ?
C18 C17 C22 119.5(3) . . ?
C18 C17 C16 121.4(3) . . ?
C22 C17 C16 119.1(3) . . ?
C19 C18 C17 120.4(3) . . ?
C18 C19 C20 120.2(3) . . ?
C21 C20 C19 118.7(4) . . ?
C21 C20 C30 118.0(4) . . ?
C19 C20 C30 123.2(4) . . ?
C22 C21 C20 120.9(4) . . ?
C21 C22 C17 120.2(3) . . ?
O8 C23 O9 120.9(3) . . ?
O8 C23 C24 120.0(3) . . ?
O9 C23 C24 119.1(3) . . ?
O8 C23 Zn1 62.15(19) . . ?
O9 C23 Zn1 58.77(18) . . ?
C24 C23 Zn1 177.5(3) . . ?
C29 C24 C25 119.7(3) . . ?
C29 C24 C23 119.8(3) . . ?
C25 C24 C23 120.4(3) . . ?
C26 C25 C24 119.8(4) . . ?
C25 C26 C27 120.9(4) . . ?
C26 C27 C28 119.1(4) . . ?
C26 C27 C30 119.4(4) . 6_556 ?
C28 C27 C30 121.3(3) . 6_556 ?
C29 C28 C27 120.2(3) . . ?
C28 C29 C24 120.2(3) . . ?
O10 C30 C20 118.2(4) . . ?
O10 C30 C27 118.8(4) . 6 ?
C20 C30 C27 122.9(3) . 6 ?
N1 C31 C32 122.9(4) . . ?
C31 C32 C33 119.6(4) . . ?
C34 C33 C32 117.0(3) . . ?
C34 C33 C38 122.3(3) . 3_545 ?
C32 C33 C38 120.5(3) . 3_545 ?
C35 C34 C33 119.7(4) . . ?
N1 C35 C34 123.6(4) . . ?
N2 C36 C37 122.8(3) . . ?
C36 C37 C38 119.5(3) . . ?
C39 C38 C37 117.5(3) . . ?
C39 C38 C33 121.7(3) . 3_455 ?
C37 C38 C33 120.7(3) . 3_455 ?
C40 C39 C38 119.6(3) . . ?
N2 C40 C39 122.3(3) . . ?
C35 N1 C31 117.0(3) . . ?
C35 N1 Zn1 122.6(2) . . ?
C31 N1 Zn1 119.6(2) . . ?
C36 N2 C40 118.3(3) . . ?
C36 N2 Zn2 119.2(2) . . ?
C40 N2 Zn2 122.5(2) . . ?
C1 O1 Zn1 138.4(2) . . ?
C1 O2 Zn2 119.9(2) . . ?
C8 O3 Zn2 104.3(2) . . ?
C8 O3 Zn1 121.3(2) . . ?
Zn2 O3 Zn1 94.33(10) . . ?
C16 O6 Zn1 138.8(2) . . ?
C16 O7 Zn2 121.5(2) . . ?
C23 O8 Zn1 87.6(2) . . ?
C23 O9 Zn1 90.4(2) . . ?
O1 Zn1 O6 105.94(10) . . ?
O1 Zn1 N1 92.89(11) . . ?
O6 Zn1 N1 91.41(10) . . ?
O1 Zn1 O9 90.78(10) . . ?
O6 Zn1 O9 162.21(10) . . ?
N1 Zn1 O9 93.80(10) . . ?
O1 Zn1 O8 151.80(10) . . ?
O6 Zn1 O8 102.20(10) . . ?
N1 Zn1 O8 88.10(10) . . ?
O9 Zn1 O8 61.05(9) . . ?
O1 Zn1 O3 93.28(9) . . ?
O6 Zn1 O3 87.34(9) . . ?
N1 Zn1 O3 173.81(10) . . ?
O9 Zn1 O3 85.65(9) . . ?
O8 Zn1 O3 86.24(9) . . ?
O1 Zn1 C23 121.55(11) . . ?
O6 Zn1 C23 132.22(11) . . ?
N1 Zn1 C23 91.16(11) . . ?
O9 Zn1 C23 30.78(11) . . ?
O8 Zn1 C23 30.27(11) . . ?
O3 Zn1 C23 85.21(10) . . ?
O2 Zn2 O7 111.14(11) . . ?
O2 Zn2 O3 120.04(11) . . ?
O7 Zn2 O3 96.21(11) . . ?
O2 Zn2 N2 108.55(11) . . ?
O7 Zn2 N2 102.53(11) . . ?
O3 Zn2 N2 116.18(11) . . ?

loop_
_geom_bond_atom_site_label_1
_geom_bond_atom_site_label_2
_geom_bond_distance
_geom_bond_site_symmetry_2
_geom_bond_publ_flag
C1 O1 1.255(4) . ?
C1 O2 1.270(4) . ?
C1 C2 1.507(5) . ?
C2 C3 1.369(6) . ?
C2 C7 1.378(5) . ?
C3 C4 1.383(6) . ?
C4 C5 1.388(6) . ?
C5 C6 1.392(6) . ?
C5 C15 1.485(5) . ?
C6 C7 1.389(5) . ?
C8 O4 1.233(4) . ?
C8 O3 1.309(5) . ?
C8 C9 1.491(5) . ?
C9 C14 1.391(5) . ?
C9 C10 1.393(5) . ?
C10 C11 1.381(5) . ?
C11 C12 1.389(5) . ?
C12 C13 1.401(5) . ?
C12 C15 1.497(5) 3_445 ?
C13 C14 1.371(5) . ?
C15 O5 1.226(5) . ?
C15 C12 1.497(5) 3 ?
C16 O7 1.262(4) . ?
C16 O6 1.268(4) . ?
C16 C17 1.496(5) . ?
C17 C18 1.388(5) . ?
C17 C22 1.391(5) . ?
C18 C19 1.379(5) . ?
C19 C20 1.402(6) . ?
C20 C21 1.391(6) . ?
C20 C30 1.480(6) . ?
C21 C22 1.374(6) . ?
C23 O8 1.255(4) . ?
C23 O9 1.273(4) . ?
C23 C24 1.496(5) . ?
C23 Zn1 2.487(4) . ?
C24 C29 1.390(5) . ?
C24 C25 1.396(5) . ?
C25 C26 1.374(6) . ?
C26 C27 1.392(6) . ?
C27 C28 1.397(6) . ?
C27 C30 1.485(6) 6_556 ?
C28 C29 1.381(5) . ?
C30 O10 1.244(5) . ?
C30 C27 1.485(6) 6 ?
C31 N1 1.346(5) . ?
C31 C32 1.374(6) . ?
C32 C33 1.390(5) . ?
C33 C34 1.378(5) . ?
C33 C38 1.485(5) 3_545 ?
C34 C35 1.376(6) . ?
C35 N1 1.322(5) . ?
C36 N2 1.331(5) . ?
C36 C37 1.371(5) . ?
C37 C38 1.392(5) . ?
C38 C39 1.388(5) . ?
C38 C33 1.485(5) 3_455 ?
C39 C40 1.374(5) . ?
C40 N2 1.345(5) . ?
N1 Zn1 2.103(3) . ?
N2 Zn2 2.001(3) . ?
O1 Zn1 2.005(2) . ?
O2 Zn2 1.936(2) . ?
O3 Zn2 1.987(3) . ?
O3 Zn1 2.332(2) . ?
O6 Zn1 2.020(2) . ?
O7 Zn2 1.967(2) . ?
O8 Zn1 2.201(3) . ?
O9 Zn1 2.127(2) . ?
